data_4113602
loop_
_publ_author_name
'Elena Laukhina'
'Jos\'e Vidal-Gancedo'
'Vladimir Laukhin'
'Jaume Veciana'
'Igor Chuev'
'Vladislava Tkacheva'
'Klaus Wurst'
'Concepci\'o Rovira'

_publ_section_title
;
 Multistability in a BEDT-TTF Based Molecular Conductor
;
_journal_name_full 'Journal of the American Chemical Society'
_journal_page_first 3948
_journal_page_last 3953
_journal_paper_doi 10.1021/ja0280123
_journal_volume 125
_journal_year 2003
_chemical_formula_sum 'C20 H16 Br1.3 Cl0.6 I1.1 S16'
_chemical_formula_weight 1034.03
_chemical_name_systematic
; 
 ? 
;
_space_group_IT_number 2
_symmetry_cell_setting triclinic
_symmetry_space_group_name_Hall '-P 1'
_symmetry_space_group_name_H-M 'P -1'
_atom_sites_solution_hydrogens geom
_atom_sites_solution_primary direct
_atom_sites_solution_secondary difmap
_audit_creation_method SHELXL
_cell_angle_alpha 92.07(1)
_cell_angle_beta 96.48(1)
_cell_angle_gamma 105.30(1)
_cell_formula_units_Z 1
_cell_length_a 5.918(1)
_cell_length_b 9.136(2)
_cell_length_c 16.282(3)
_cell_measurement_reflns_used 3795
_cell_measurement_temperature 396(2)
_cell_measurement_theta_max 20.0
_cell_measurement_theta_min 1.0
_cell_volume 841.7(3)
_computing_data_collection 'Kappa CCD'
_computing_data_reduction 'Denzo and Scalepack'
_computing_structure_refinement 'SHELXL-93 (Sheldrick, 1993)'
_computing_structure_solution 'SHELXS-86 (Sheldrick, 1990)'
_diffrn_ambient_temperature 398(2)
_diffrn_measurement_device 'Kappa CCD'
_diffrn_measurement_method phi-scan
_diffrn_radiation_monochromator graphite
_diffrn_radiation_source 'fine-focus sealed tube'
_diffrn_radiation_type MoK\a
_diffrn_radiation_wavelength 0.71073
_diffrn_reflns_av_R_equivalents 0.0369
_diffrn_reflns_av_sigmaI/netI 0.0556
_diffrn_reflns_limit_h_max 5
_diffrn_reflns_limit_h_min 0
_diffrn_reflns_limit_k_max 8
_diffrn_reflns_limit_k_min -8
_diffrn_reflns_limit_l_max 15
_diffrn_reflns_limit_l_min -15
_diffrn_reflns_number 2618
_diffrn_reflns_theta_max 19.99
_diffrn_reflns_theta_min 1.26
_diffrn_standards_decay_% 0
_exptl_absorpt_coefficient_mu 3.643
_exptl_absorpt_correction_type none
_exptl_crystal_colour black
_exptl_crystal_density_diffrn 2.040
_exptl_crystal_description plate
_exptl_crystal_F_000 506
_exptl_crystal_size_max 0.3
_exptl_crystal_size_mid 0.2
_exptl_crystal_size_min 0.02
_refine_diff_density_max 0.505
_refine_diff_density_min -0.825
_refine_diff_density_rms 0.095
_refine_ls_extinction_method none
_refine_ls_goodness_of_fit_all 1.057
_refine_ls_goodness_of_fit_obs 1.115
_refine_ls_hydrogen_treatment riding
_refine_ls_matrix_type full
_refine_ls_number_parameters 178
_refine_ls_number_reflns 1435
_refine_ls_number_restraints 0
_refine_ls_restrained_S_all 1.058
_refine_ls_restrained_S_obs 1.115
_refine_ls_R_factor_all 0.0614
_refine_ls_R_factor_obs 0.0468
_refine_ls_shift/esd_max 0.000
_refine_ls_shift/esd_mean 0.000
_refine_ls_structure_factor_coef Fsqd
_refine_ls_weighting_details 'w=1/[\s^2^(Fo^2^)+(0.0734P)^2^+0.8411P] where P=(Fo^2^+2Fc^2^)/3'
_refine_ls_weighting_scheme calc
_refine_ls_wR_factor_all 0.1309
_refine_ls_wR_factor_obs 0.1215
_reflns_number_observed 1195
_reflns_number_total 1494
_reflns_observed_criterion >2sigma(I)
_cod_data_source_file ja0280123si20030116_041620_3.cif
_cod_data_source_block b2
_cod_depositor_comments
;
The following automatic conversions were performed:

'_refine_ls_weighting_scheme' value 'calc
w=1/[\s^2^(Fo^2^)+(0.0734P)^2^+0.8411P] where P=(Fo^2^+2Fc^2^)/3' was
changed to 'calc'. New tag '_refine_ls_weighting_details' was
created. The value of the new tag was set to
'w=1/[\s^2^(Fo^2^)+(0.0734P)^2^+0.8411P] where P=(Fo^2^+2Fc^2^)/3'.

Automatic conversion script
Id: cif_fix_values 3143 2015-03-26 13:38:13Z robertas 
;
_cod_original_formula_sum 'C20 H16 Br1.30 Cl0.60 I1.10 S16'
_cod_database_code 4113602

loop_
_symmetry_equiv_pos_as_xyz
'x, y, z'
'-x, -y, -z'

loop_
_atom_site_aniso_label
_atom_site_aniso_U_11
_atom_site_aniso_U_22
_atom_site_aniso_U_33
_atom_site_aniso_U_23
_atom_site_aniso_U_13
_atom_site_aniso_U_12
I1 0.0743(8) 0.0907(8) 0.0550(7) -0.0079(5) 0.0071(5) 0.0240(6)
Cl2 0.1311(15) 0.1126(13) 0.0950(12) -0.0067(10) 0.0155(10) 0.0584(11)
Br2 0.1311(15) 0.1126(13) 0.0950(12) -0.0067(10) 0.0155(10) 0.0584(11)
I2 0.1311(15) 0.1126(13) 0.0950(12) -0.0067(10) 0.0155(10) 0.0584(11)
S1 0.067(2) 0.080(2) 0.049(2) -0.0165(15) 0.0155(14) -0.002(2)
S2 0.058(2) 0.089(2) 0.048(2) -0.0162(15) 0.0101(13) 0.0032(15)
S3 0.069(2) 0.099(2) 0.060(2) -0.031(2) 0.0191(15) 0.002(2)
S4 0.068(2) 0.106(2) 0.061(2) -0.030(2) 0.0261(15) 0.002(2)
S5 0.065(2) 0.080(2) 0.052(2) -0.0175(14) 0.0174(14) -0.0058(15)
S6 0.067(2) 0.093(2) 0.056(2) -0.024(2) 0.0154(14) -0.005(2)
S7 0.074(2) 0.121(3) 0.065(2) -0.029(2) 0.026(2) -0.003(2)
S8 0.083(2) 0.119(3) 0.090(2) -0.057(2) 0.021(2) -0.021(2)
C1 0.061(6) 0.061(6) 0.036(6) 0.001(5) 0.009(5) 0.009(5)
C2 0.064(7) 0.053(6) 0.037(5) -0.017(5) 0.005(5) 0.022(5)
C3 0.041(6) 0.059(6) 0.052(6) -0.013(5) -0.002(5) 0.007(5)
C4 0.116(12) 0.187(15) 0.070(9) -0.057(10) 0.035(9) -0.042(11)
C5 0.126(13) 0.251(20) 0.079(10) -0.099(12) 0.053(10) -0.092(14)
C6 0.056(6) 0.057(6) 0.040(6) 0.000(5) 0.005(5) 0.007(5)
C7 0.058(6) 0.064(6) 0.029(5) -0.009(5) 0.013(5) 0.006(5)
C8 0.052(6) 0.073(7) 0.047(6) -0.021(5) 0.003(5) 0.005(6)
C9 0.131(12) 0.097(10) 0.068(8) -0.022(7) 0.049(8) -0.011(9)
C10 0.124(14) 0.173(16) 0.097(11) -0.061(11) 0.028(10) -0.016(12)

loop_
_atom_site_label
_atom_site_type_symbol
_atom_site_fract_x
_atom_site_fract_y
_atom_site_fract_z
_atom_site_U_iso_or_equiv
_atom_site_thermal_displace_type
_atom_site_occupancy
_atom_site_calc_flag
_atom_site_refinement_flags
I1 I 0.0000 0.0000 1.0000 0.0734(5) Uani 1 d S
Cl2 Cl -0.1698(3) 0.2412(2) 0.99455(10) 0.1083(6) Uani 0.30 d P
Br2 Br -0.1698(3) 0.2412(2) 0.99455(10) 0.1083(6) Uani 0.65 d P
I2 I -0.1698(3) 0.2412(2) 0.99455(10) 0.1083(6) Uani 0.05 d P
S1 S 0.7067(5) 0.4644(3) 0.63708(15) 0.0695(9) Uani 1 d .
S2 S 0.2267(4) 0.2656(3) 0.62741(15) 0.0686(8) Uani 1 d .
S3 S 0.7310(5) 0.5817(4) 0.8097(2) 0.0801(10) Uani 1 d .
S4 S 0.1593(5) 0.3405(4) 0.7986(2) 0.0823(10) Uani 1 d .
S5 S 0.7484(5) 0.3222(3) 0.4545(2) 0.0705(9) Uani 1 d .
S6 S 0.2759(5) 0.1156(3) 0.4522(2) 0.0772(9) Uani 1 d .
S7 S 0.8316(5) 0.2059(4) 0.2942(2) 0.0916(11) Uani 1 d .
S8 S 0.2796(6) -0.0464(4) 0.2932(2) 0.1073(13) Uani 1 d .
C1 C 0.4832(16) 0.3239(10) 0.5815(5) 0.054(3) Uani 1 d .
C2 C 0.5641(17) 0.4621(10) 0.7261(5) 0.051(2) Uani 1 d .
C3 C 0.3470(16) 0.3715(11) 0.7208(5) 0.053(2) Uani 1 d .
C4 C 0.5334(27) 0.5512(19) 0.8828(8) 0.140(7) Uani 1 d .
H4A H 0.6205 0.5256 0.9318 0.168 Uiso 1 calc .
H4B H 0.5129 0.6508 0.8964 0.168 Uiso 1 calc .
C5 C 0.3263(29) 0.4602(21) 0.8786(9) 0.179(10) Uani 1 d .
H5A H 0.2275 0.5236 0.8940 0.215 Uiso 1 calc .
H5B H 0.3361 0.3954 0.9241 0.215 Uiso 1 calc .
C6 C 0.5003(15) 0.2599(10) 0.5060(5) 0.053(2) Uani 1 d .
C7 C 0.6419(17) 0.1910(10) 0.3684(5) 0.052(2) Uani 1 d .
C8 C 0.4265(17) 0.0964(11) 0.3682(6) 0.060(3) Uani 1 d .
C9 C 0.6754(27) 0.0638(14) 0.2164(7) 0.104(5) Uani 1 d .
H9A H 0.7067 0.1048 0.1635 0.125 Uiso 1 calc .
H9B H 0.7461 -0.0205 0.2214 0.125 Uiso 1 calc .
C10 C 0.4370(30) 0.0041(19) 0.2119(9) 0.143(7) Uani 1 d .
H10A H 0.3993 -0.0865 0.1745 0.171 Uiso 1 calc .
H10B H 0.3674 0.0762 0.1834 0.171 Uiso 1 calc .

loop_
_atom_type_symbol
_atom_type_description
_atom_type_scat_dispersion_real
_atom_type_scat_dispersion_imag
_atom_type_scat_source
C C 0.0033 0.0016 'International Tables Vol C Tables 4.2.6.8 and 6.1.1.4'
H H 0.0000 0.0000 'International Tables Vol C Tables 4.2.6.8 and 6.1.1.4'
S S 0.1246 0.1234 'International Tables Vol C Tables 4.2.6.8 and 6.1.1.4'
Cl Cl 0.1484 0.1585 'International Tables Vol C Tables 4.2.6.8 and 6.1.1.4'
Br Br -0.2901 2.4595 'International Tables Vol C Tables 4.2.6.8 and 6.1.1.4'
I I -0.4742 1.8119 'International Tables Vol C Tables 4.2.6.8 and 6.1.1.4'

loop_
_geom_angle_atom_site_label_1
_geom_angle_atom_site_label_2
_geom_angle_atom_site_label_3
_geom_angle
_geom_angle_site_symmetry_1
_geom_angle_site_symmetry_3
I2 I1 Br2 0.00(11) 2_557 2_557
I2 I1 Cl2 0.00(11) 2_557 2_557
Br2 I1 Cl2 0.00(11) 2_557 2_557
I2 I1 Cl2 180.000(1) 2_557 .
Br2 I1 Cl2 180.000(1) 2_557 .
Cl2 I1 Cl2 180.000(1) 2_557 .
I2 I1 I2 180.000(1) 2_557 .
Br2 I1 I2 180.000(1) 2_557 .
Cl2 I1 I2 180.000(1) 2_557 .
Cl2 I1 I2 0.00(11) . .
I2 I1 Br2 180.000(1) 2_557 .
Br2 I1 Br2 180.000(1) 2_557 .
Cl2 I1 Br2 180.000(1) 2_557 .
Cl2 I1 Br2 0.00(11) . .
I2 I1 Br2 0.00(11) . .
C1 S1 C2 95.0(4) . .
C1 S2 C3 94.4(4) . .
C4 S3 C2 101.1(6) . .
C5 S4 C3 102.0(6) . .
C6 S5 C7 95.5(4) . .
C6 S6 C8 95.8(4) . .
C7 S7 C9 103.6(5) . .
C10 S8 C8 101.5(6) . .
C6 C1 S1 123.8(7) . .
C6 C1 S2 120.6(7) . .
S1 C1 S2 115.6(5) . .
C3 C2 S3 129.0(7) . .
C3 C2 S1 116.4(6) . .
S3 C2 S1 114.7(6) . .
C2 C3 S2 118.0(7) . .
C2 C3 S4 127.7(7) . .
S2 C3 S4 114.2(5) . .
C5 C4 S3 129.9(10) . .
C4 C5 S4 130.2(10) . .
C1 C6 S6 123.1(7) . .
C1 C6 S5 122.4(7) . .
S6 C6 S5 114.6(5) . .
C8 C7 S7 129.0(7) . .
C8 C7 S5 116.6(7) . .
S7 C7 S5 114.3(5) . .
C7 C8 S8 126.8(7) . .
C7 C8 S6 117.5(7) . .
S8 C8 S6 115.7(6) . .
C10 C9 S7 121.2(10) . .
C9 C10 S8 126.5(11) . .

loop_
_geom_bond_atom_site_label_1
_geom_bond_atom_site_label_2
_geom_bond_distance
_geom_bond_site_symmetry_2
I1 I2 2.652(2) 2_557
I1 Br2 2.652(2) 2_557
I1 Cl2 2.652(2) 2_557
I1 Cl2 2.652(2) .
I1 I2 2.652(2) .
I1 Br2 2.652(2) .
S1 C1 1.722(9) .
S1 C2 1.755(9) .
S2 C1 1.733(9) .
S2 C3 1.744(9) .
S3 C4 1.740(13) .
S3 C2 1.745(9) .
S4 C5 1.704(13) .
S4 C3 1.760(10) .
S5 C6 1.748(9) .
S5 C7 1.754(8) .
S6 C6 1.731(9) .
S6 C8 1.742(9) .
S7 C7 1.725(9) .
S7 C9 1.769(12) .
S8 C10 1.71(2) .
S8 C8 1.731(9) .
C1 C6 1.369(12) .
C2 C3 1.324(12) .
C4 C5 1.28(2) .
C7 C8 1.338(12) .
C9 C10 1.36(2) .
